data_7245237
loop_
_publ_author_name
'Haj Hassani Sohi, Takin'
'Maass, Felix Lasse Timon'
'Czekelius, Constantin'
'Suta, Markus'
'Vasylyeva, Vera'

_publ_section_title
;
 Co-crystallization of organic chromophore roseolumiflavin and effect on
 its optical characteristics
;
_journal_name_full CrystEngComm
_journal_paper_doi 10.1039/D2CE00589A
_journal_year 2022
_chemical_formula_moiety 'C14 H15 N5 O2'
_chemical_formula_sum 'C14 H15 N5 O2'
_chemical_formula_weight 285.31
_chemical_name_common roseolumiflavin
_chemical_name_systematic 8-(dimethylamino)-7,10-dimethylbenzo[g]pteridine-2,4(3H,10H)-dione
_space_group_crystal_system monoclinic
_space_group_IT_number 14
_space_group_name_Hall '-P 2yn'
_space_group_name_H-M_alt 'P 1 21/n 1'
_atom_sites_solution_hydrogens difmap
_atom_sites_solution_primary direct
_atom_sites_solution_secondary difmap
_audit_creation_method SHELXL-2017/1
_audit_update_record
;
2022-04-24 deposited with the CCDC.	2022-08-01 downloaded from the CCDC.
;
_cell_angle_alpha 90
_cell_angle_beta 99.135(5)
_cell_angle_gamma 90
_cell_formula_units_Z 4
_cell_length_a 12.7469(10)
_cell_length_b 7.0326(8)
_cell_length_c 14.3336(13)
_cell_measurement_reflns_used 2214
_cell_measurement_temperature 140(2)
_cell_measurement_theta_max 27.427
_cell_measurement_theta_min 3.235
_cell_volume 1268.6(2)
_computing_cell_refinement 'SAINT (Bruker, 2012)'
_computing_data_collection 'APEX2 (Bruker, 2012)'
_computing_data_reduction 'SAINT (Bruker, 2012)'
_computing_structure_refinement 'SHELXL-2017/1 (Sheldrick, 2017)'
_computing_structure_solution 'SHELXT 2014/4 (Sheldrick, 2014)'
_diffrn_ambient_temperature 140(2)
_diffrn_measured_fraction_theta_full 0.996
_diffrn_measured_fraction_theta_max 0.996
_diffrn_measurement_device_type 'Bruker Kappa APEX-II CCD area detector'
_diffrn_measurement_method '\w scans, \f scans'
_diffrn_radiation_monochromator 'multilayer mirror'
_diffrn_radiation_type MoK\a
_diffrn_radiation_wavelength 0.71073
_diffrn_reflns_av_R_equivalents 0.0318
_diffrn_reflns_av_unetI/netI 0.0391
_diffrn_reflns_Laue_measured_fraction_full 0.996
_diffrn_reflns_Laue_measured_fraction_max 0.996
_diffrn_reflns_limit_h_max 15
_diffrn_reflns_limit_h_min -15
_diffrn_reflns_limit_k_max 8
_diffrn_reflns_limit_k_min -8
_diffrn_reflns_limit_l_max 17
_diffrn_reflns_limit_l_min -17
_diffrn_reflns_number 8604
_diffrn_reflns_point_group_measured_fraction_full 0.996
_diffrn_reflns_point_group_measured_fraction_max 0.996
_diffrn_reflns_theta_full 24.998
_diffrn_reflns_theta_max 24.998
_diffrn_reflns_theta_min 1.987
_diffrn_source 'microfocus sealed tube'
_exptl_absorpt_coefficient_mu 0.105
_exptl_absorpt_correction_T_max 0.7455
_exptl_absorpt_correction_T_min 0.6559
_exptl_absorpt_correction_type multi-scan
_exptl_absorpt_process_details '(<i>SADABS</i>; Sheldrick, 1996)'
_exptl_crystal_colour 'clear intense red'
_exptl_crystal_density_diffrn 1.494
_exptl_crystal_density_method 'not measured'
_exptl_crystal_description plate
_exptl_crystal_F_000 600
_exptl_crystal_recrystallization_method 'Re-crystallisation from solvent: methanol'
_exptl_crystal_size_max 0.150
_exptl_crystal_size_mid 0.100
_exptl_crystal_size_min 0.050
_refine_diff_density_max 0.235
_refine_diff_density_min -0.229
_refine_diff_density_rms 0.052
_refine_ls_extinction_method none
_refine_ls_goodness_of_fit_ref 1.007
_refine_ls_hydrogen_treatment refall
_refine_ls_matrix_type full
_refine_ls_number_parameters 250
_refine_ls_number_reflns 2224
_refine_ls_number_restraints 0
_refine_ls_restrained_S_all 1.007
_refine_ls_R_factor_all 0.0729
_refine_ls_R_factor_gt 0.0493
_refine_ls_shift/su_max 0.000
_refine_ls_shift/su_mean 0.000
_refine_ls_structure_factor_coef Fsqd
_refine_ls_weighting_details 'w=1/[\s^2^(Fo^2^)+(0.0842P)^2^+0.2024P] where P=(Fo^2^+2Fc^2^)/3'
_refine_ls_weighting_scheme calc
_refine_ls_wR_factor_gt 0.1259
_refine_ls_wR_factor_ref 0.1399
_reflns_Friedel_coverage 0.000
_reflns_number_gt 1595
_reflns_number_total 2224
_reflns_threshold_expression 'I > 2\s(I)'
_cod_data_source_file d2ce00589a2.cif
_cod_data_source_block R
_cod_original_sg_symbol_H-M 'P 21/n'
_cod_database_code 7245237
_shelx_shelxl_version_number 2017/1
_shelx_space_group_comment
;
The symmetry employed for this shelxl refinement is uniquely defined
by the following loop, which should always be used as a source of
symmetry information in preference to the above space-group names.
They are only intended as comments.
;
_shelx_estimated_absorpt_t_min 0.984
_shelx_estimated_absorpt_t_max 0.995

loop_
_space_group_symop_operation_xyz
'x, y, z'
'-x+1/2, y+1/2, -z+1/2'
'-x, -y, -z'
'x-1/2, -y-1/2, z-1/2'

loop_
_atom_site_label
_atom_site_type_symbol
_atom_site_fract_x
_atom_site_fract_y
_atom_site_fract_z
_atom_site_U_iso_or_equiv
_atom_site_adp_type
_atom_site_occupancy
_atom_site_site_symmetry_order
_atom_site_calc_flag
_atom_site_refinement_flags_posn
_atom_site_refinement_flags_adp
_atom_site_refinement_flags_occupancy
_atom_site_disorder_assembly
_atom_site_disorder_group
N1 N 0.63050(11) 0.2878(3) 0.61660(11) 0.0226(4) Uani 1 1 d . . . . .
H1 H 0.9399(19) 0.440(3) 0.5624(15) 0.033(6) Uiso 1 1 d . . . . .
O1 O 0.84301(9) 0.3677(2) 0.68951(9) 0.0330(4) Uani 1 1 d . . . . .
C1 C 0.70103(13) 0.3270(3) 0.56088(13) 0.0211(5) Uani 1 1 d . . . . .
O2 O 0.91741(9) 0.4527(3) 0.39444(9) 0.0425(5) Uani 1 1 d . . . . .
H2 H 0.3744(14) 0.215(3) 0.3731(15) 0.026(5) Uiso 1 1 d . . . . .
C2 C 0.81091(14) 0.3678(3) 0.60457(13) 0.0228(5) Uani 1 1 d . . . . .
N2 N 0.87696(12) 0.4084(3) 0.54072(11) 0.0277(5) Uani 1 1 d . . . . .
C3 C 0.84825(14) 0.4126(3) 0.44280(14) 0.0284(6) Uani 1 1 d . . . . .
N3 N 0.74730(11) 0.3730(3) 0.40302(11) 0.0258(5) Uani 1 1 d . . . . .
H3 H 0.4761(14) 0.204(3) 0.7006(14) 0.024(5) Uiso 1 1 d . . . . .
N4 N 0.57478(11) 0.2980(3) 0.42008(10) 0.0220(4) Uani 1 1 d . . . . .
H4C H 0.4831(18) 0.385(3) 0.2994(15) 0.037(6) Uiso 1 1 d . . . . .
H4B H 0.522(2) 0.176(4) 0.2888(18) 0.056(8) Uiso 1 1 d . . . . .
H4A H 0.6052(18) 0.347(3) 0.2902(15) 0.038(6) Uiso 1 1 d . . . . .
C4 C 0.67766(13) 0.3342(3) 0.46019(13) 0.0211(5) Uani 1 1 d . . . . .
C14 C 0.12318(17) 0.1102(6) 0.49436(18) 0.0532(10) Uani 1 1 d . . . . .
C13 C 0.19329(16) 0.1307(5) 0.34686(15) 0.0379(7) Uani 1 1 d . . . . .
C12 C 0.27760(16) 0.1273(4) 0.66854(15) 0.0326(6) Uani 1 1 d . . . . .
C11 C 0.54449(15) 0.3056(4) 0.31628(13) 0.0281(6) Uani 1 1 d . . . . .
C10 C 0.53064(13) 0.2518(3) 0.57506(12) 0.0211(5) Uani 1 1 d . . . . .
H6C H 0.128(2) 0.096(4) 0.330(2) 0.072(9) Uiso 1 1 d . . . . .
H6B H 0.243(2) 0.037(4) 0.3221(19) 0.063(8) Uiso 1 1 d . . . . .
H6A H 0.202(2) 0.269(4) 0.3202(19) 0.062(8) Uiso 1 1 d . . . . .
C6 C 0.39447(13) 0.2146(3) 0.43738(13) 0.0230(5) Uani 1 1 d . . . . .
N5 N 0.21646(11) 0.1372(3) 0.45046(11) 0.0253(5) Uani 1 1 d . . . . .
H5C H 0.2413(19) 0.005(4) 0.6582(17) 0.052(8) Uiso 1 1 d . . . . .
H5B H 0.2214(19) 0.223(4) 0.6725(16) 0.048(7) Uiso 1 1 d . . . . .
H5A H 0.3247(19) 0.123(4) 0.7306(18) 0.049(7) Uiso 1 1 d . . . . .
C5 C 0.49835(13) 0.2541(3) 0.47536(12) 0.0201(5) Uani 1 1 d . . . . .
C8 C 0.34872(13) 0.1699(3) 0.59688(13) 0.0235(5) Uani 1 1 d . . . . .
C7 C 0.31700(13) 0.1726(3) 0.49440(13) 0.0210(5) Uani 1 1 d . . . . .
H7C H 0.121(2) 0.183(5) 0.554(3) 0.088(10) Uiso 1 1 d . . . . .
H7B H 0.113(3) -0.010(6) 0.512(3) 0.112(16) Uiso 1 1 d . . . . .
H7A H 0.065(3) 0.156(5) 0.447(2) 0.079(9) Uiso 1 1 d . . . . .
C9 C 0.45246(14) 0.2069(3) 0.63169(13) 0.0244(5) Uani 1 1 d . . . . .

loop_
_atom_site_aniso_label
_atom_site_aniso_U_11
_atom_site_aniso_U_22
_atom_site_aniso_U_33
_atom_site_aniso_U_23
_atom_site_aniso_U_13
_atom_site_aniso_U_12
N1 0.0191(7) 0.0266(11) 0.0217(8) 0.0009(8) 0.0023(6) 0.0011(7)
O1 0.0234(7) 0.0518(12) 0.0220(7) 0.0022(8) -0.0020(5) -0.0032(6)
C1 0.0206(9) 0.0229(13) 0.0196(9) 0.0002(10) 0.0024(7) 0.0025(8)
O2 0.0195(7) 0.0850(14) 0.0233(7) -0.0021(9) 0.0045(5) -0.0117(8)
C2 0.0211(9) 0.0242(13) 0.0225(10) -0.0006(10) 0.0012(7) 0.0024(8)
N2 0.0151(8) 0.0459(14) 0.0210(8) -0.0011(9) -0.0004(6) -0.0040(8)
C3 0.0192(9) 0.0425(16) 0.0231(9) -0.0020(11) 0.0019(7) -0.0019(9)
N3 0.0181(7) 0.0408(12) 0.0183(8) 0.0002(9) 0.0023(6) -0.0029(7)
N4 0.0177(7) 0.0306(12) 0.0173(8) 0.0004(8) 0.0017(6) -0.0003(7)
C4 0.0167(8) 0.0249(13) 0.0215(10) -0.0019(10) 0.0020(7) 0.0016(8)
C14 0.0232(11) 0.108(3) 0.0293(12) 0.0043(17) 0.0062(9) -0.0147(14)
C13 0.0198(10) 0.068(2) 0.0250(11) -0.0009(13) 0.0003(8) -0.0096(12)
C12 0.0234(10) 0.0523(18) 0.0227(10) 0.0015(13) 0.0056(8) -0.0051(12)
C11 0.0191(10) 0.0478(17) 0.0169(10) 0.0021(11) 0.0017(7) -0.0038(10)
C10 0.0206(9) 0.0224(13) 0.0195(9) -0.0010(10) 0.0006(7) 0.0008(8)
C6 0.0202(9) 0.0298(14) 0.0187(10) 0.0000(11) 0.0023(7) 0.0008(9)
N5 0.0174(7) 0.0362(12) 0.0223(8) 0.0005(9) 0.0031(6) -0.0016(7)
C5 0.0186(9) 0.0226(13) 0.0199(10) -0.0002(10) 0.0050(7) 0.0011(8)
C8 0.0219(9) 0.0258(13) 0.0232(10) 0.0013(10) 0.0049(7) 0.0010(8)
C7 0.0185(9) 0.0219(13) 0.0228(10) -0.0008(10) 0.0038(7) 0.0025(8)
C9 0.0249(9) 0.0284(14) 0.0197(10) -0.0014(10) 0.0031(7) 0.0002(9)

loop_
_atom_type_symbol
_atom_type_description
_atom_type_scat_dispersion_real
_atom_type_scat_dispersion_imag
_atom_type_scat_source
C C 0.0033 0.0016 'International Tables Vol C Tables 4.2.6.8 and 6.1.1.4'
N N 0.0061 0.0033 'International Tables Vol C Tables 4.2.6.8 and 6.1.1.4'
O O 0.0106 0.0060 'International Tables Vol C Tables 4.2.6.8 and 6.1.1.4'
H H 0.0000 0.0000 'International Tables Vol C Tables 4.2.6.8 and 6.1.1.4'

loop_
_geom_angle_atom_site_label_1
_geom_angle_atom_site_label_2
_geom_angle_atom_site_label_3
_geom_angle
_geom_angle_site_symmetry_1
_geom_angle_site_symmetry_3
_geom_angle_publ_flag
C1 N1 C10 117.35(16) . . ?
N1 C1 C4 124.40(16) . . ?
N1 C1 C2 118.48(16) . . ?
C4 C1 C2 117.12(16) . . ?
O1 C2 N2 121.49(16) . . ?
O1 C2 C1 124.81(17) . . ?
N2 C2 C1 113.70(16) . . ?
C2 N2 C3 125.94(16) . . ?
C2 N2 H1 117.4(14) . . ?
C3 N2 H1 116.6(14) . . ?
O2 C3 N3 121.74(17) . . ?
O2 C3 N2 118.20(15) . . ?
N3 C3 N2 120.07(16) . . ?
C4 N3 C3 117.83(16) . . ?
C4 N4 C5 121.01(15) . . ?
C4 N4 C11 119.71(15) . . ?
C5 N4 C11 119.29(14) . . ?
N3 C4 N4 117.93(16) . . ?
N3 C4 C1 125.33(16) . . ?
N4 C4 C1 116.74(16) . . ?
N5 C14 H7C 116.1(18) . . ?
N5 C14 H7B 114(2) . . ?
H7C C14 H7B 102(3) . . ?
N5 C14 H7A 104.1(17) . . ?
H7C C14 H7A 108(3) . . ?
H7B C14 H7A 112(3) . . ?
N5 C13 H6C 108.3(19) . . ?
N5 C13 H6B 109.8(15) . . ?
H6C C13 H6B 110(3) . . ?
N5 C13 H6A 108.7(15) . . ?
H6C C13 H6A 108(2) . . ?
H6B C13 H6A 111(2) . . ?
C8 C12 H5C 113.3(14) . . ?
C8 C12 H5B 115.1(14) . . ?
H5C C12 H5B 105.9(19) . . ?
C8 C12 H5A 105.9(14) . . ?
H5C C12 H5A 108(2) . . ?
H5B C12 H5A 108(2) . . ?
N4 C11 H4C 110.3(13) . . ?
N4 C11 H4B 111.7(15) . . ?
H4C C11 H4B 105.1(19) . . ?
N4 C11 H4A 107.8(13) . . ?
H4C C11 H4A 114(2) . . ?
H4B C11 H4A 108.2(19) . . ?
N1 C10 C9 119.47(16) . . ?
N1 C10 C5 123.13(16) . . ?
C9 C10 C5 117.40(16) . . ?
C5 C6 C7 122.08(17) . . ?
C5 C6 H2 119.6(12) . . ?
C7 C6 H2 118.3(12) . . ?
C7 N5 C14 127.15(16) . . ?
C7 N5 C13 119.89(15) . . ?
C14 N5 C13 112.92(15) . . ?
C6 C5 N4 122.57(16) . . ?
C6 C5 C10 120.07(16) . . ?
N4 C5 C10 117.36(15) . . ?
C9 C8 C7 117.61(16) . . ?
C9 C8 C12 116.31(17) . . ?
C7 C8 C12 126.07(16) . . ?
N5 C7 C6 117.76(16) . . ?
N5 C7 C8 123.65(16) . . ?
C6 C7 C8 118.58(15) . . ?
C8 C9 C10 124.25(17) . . ?
C8 C9 H3 119.2(11) . . ?
C10 C9 H3 116.6(11) . . ?

loop_
_geom_bond_atom_site_label_1
_geom_bond_atom_site_label_2
_geom_bond_distance
_geom_bond_site_symmetry_2
_geom_bond_publ_flag
N1 C1 1.323(2) . ?
N1 C10 1.341(2) . ?
O1 C2 1.221(2) . ?
C1 C4 1.428(3) . ?
C1 C2 1.469(2) . ?
O2 C3 1.237(2) . ?
C2 N2 1.369(2) . ?
N2 C3 1.393(2) . ?
N2 H1 0.84(2) . ?
C3 N3 1.351(2) . ?
N3 C4 1.328(2) . ?
N4 C4 1.370(2) . ?
N4 C5 1.385(2) . ?
N4 C11 1.478(2) . ?
C14 N5 1.443(3) . ?
C14 H7C 1.00(4) . ?
C14 H7B 0.90(4) . ?
C14 H7A 0.98(3) . ?
C13 N5 1.468(3) . ?
C13 H6C 0.87(3) . ?
C13 H6B 1.01(3) . ?
C13 H6A 1.06(3) . ?
C12 C8 1.504(3) . ?
C12 H5C 0.98(3) . ?
C12 H5B 0.99(2) . ?
C12 H5A 0.99(3) . ?
C11 H4C 0.96(2) . ?
C11 H4B 1.01(3) . ?
C11 H4A 0.96(2) . ?
C10 C9 1.417(2) . ?
C10 C5 1.423(3) . ?
C6 C5 1.378(2) . ?
C6 C7 1.409(2) . ?
C6 H2 0.92(2) . ?
N5 C7 1.358(2) . ?
C8 C9 1.362(3) . ?
C8 C7 1.460(3) . ?
C9 H3 0.99(2) . ?
